data_2219159
loop_
_publ_author_name
'Shalumova, Tamila'
'Tanski, Joseph M.'

_publ_section_title
Bis{4,4',6,6'-tetrachloro-2,2'-[<i>trans</i>-(<i>R</i>,<i>R</i>)-cyclohexane-1,2-diylbis(iminomethylene)]diphenolato-\k^4^<i>O</i>,<i>N</i>,<i>N</i>',<i>O</i>'}zirconium(IV)
_journal_coeditor_code RZ2233
_journal_issue 8
_journal_name_full 'Acta Crystallographica Section E'
_journal_page_first m1029
_journal_page_last m1030
_journal_paper_doi 10.1107/S1600536808021247
_journal_volume 64
_journal_year 2008
_chemical_formula_iupac '[Zr (C20 H20 Cl4 N2 O2)2]'
_chemical_formula_moiety 'C40 H40 Cl8 N4 O4 Zr'
_chemical_formula_sum 'C40 H40 Cl8 N4 O4 Zr'
_chemical_formula_weight 1015.58
_chemical_name_systematic
;
Bis{4,4',6,6'-tetrachloro-2,2'-[<i>trans</i>-(R,R)-cyclohexane-1,2-
diylbis(iminomethylene)]diphenolato-\k^4^O,N,N',O'}zirconium(IV)
;
_space_group_IT_number 4
_symmetry_cell_setting monoclinic
_symmetry_space_group_name_Hall 'P 2yb'
_symmetry_space_group_name_H-M 'P 1 21 1'
_atom_sites_solution_hydrogens geom
_atom_sites_solution_primary direct
_atom_sites_solution_secondary difmap
_cell_angle_alpha 90.00
_cell_angle_beta 114.6860(10)
_cell_angle_gamma 90.00
_cell_formula_units_Z 2
_cell_length_a 11.2570(6)
_cell_length_b 16.4848(8)
_cell_length_c 12.7431(6)
_cell_measurement_reflns_used 9891
_cell_measurement_temperature 125(2)
_cell_measurement_theta_max 30.00
_cell_measurement_theta_min 2.34
_cell_volume 2148.62(19)
_computing_cell_refinement 'SAINT (Bruker, 2007)'
_computing_data_collection 'APEX2 (Bruker, 2007)'
_computing_data_reduction 'SAINT (Bruker, 2007)'
_computing_molecular_graphics 'SHELXTL (Sheldrick, 2008)'
_computing_publication_material 'SHELXTL (Sheldrick, 2008)'
_computing_structure_refinement 'SHELXL97 (Sheldrick, 2008)'
_computing_structure_solution 'SHELXS97 (Sheldrick, 2008)'
_diffrn_ambient_temperature 125(2)
_diffrn_measured_fraction_theta_full 1.000
_diffrn_measured_fraction_theta_max 1.000
_diffrn_measurement_device_type 'Bruker APEXII CCD'
_diffrn_measurement_method '\f and \w'
_diffrn_radiation_monochromator graphite
_diffrn_radiation_source 'fine-focus sealed tube'
_diffrn_radiation_type MoK\a
_diffrn_radiation_wavelength 0.71073
_diffrn_reflns_av_R_equivalents 0.0472
_diffrn_reflns_av_sigmaI/netI 0.0654
_diffrn_reflns_limit_h_max 15
_diffrn_reflns_limit_h_min -15
_diffrn_reflns_limit_k_max 22
_diffrn_reflns_limit_k_min -22
_diffrn_reflns_limit_l_max 17
_diffrn_reflns_limit_l_min -17
_diffrn_reflns_number 29336
_diffrn_reflns_theta_full 28.69
_diffrn_reflns_theta_max 28.69
_diffrn_reflns_theta_min 1.76
_diffrn_standards_number 0
_exptl_absorpt_coefficient_mu 0.799
_exptl_absorpt_correction_T_max 0.9842
_exptl_absorpt_correction_T_min 0.8895
_exptl_absorpt_correction_type multi-scan
_exptl_absorpt_process_details '(SADABS; Bruker, 2007)'
_exptl_crystal_colour colourless
_exptl_crystal_density_diffrn 1.570
_exptl_crystal_density_method 'not measured'
_exptl_crystal_description block
_exptl_crystal_F_000 1032
_exptl_crystal_size_max 0.15
_exptl_crystal_size_mid 0.09
_exptl_crystal_size_min 0.02
_refine_diff_density_max 0.517
_refine_diff_density_min -0.373
_refine_ls_abs_structure_details 'Flack (1983), 5344 Friedel pairs'
_refine_ls_abs_structure_Flack -0.01(3)
_refine_ls_extinction_method none
_refine_ls_goodness_of_fit_ref 1.005
_refine_ls_hydrogen_treatment mixed
_refine_ls_matrix_type full
_refine_ls_number_parameters 527
_refine_ls_number_reflns 11081
_refine_ls_number_restraints 5
_refine_ls_restrained_S_all 1.005
_refine_ls_R_factor_all 0.0540
_refine_ls_R_factor_gt 0.0385
_refine_ls_shift/su_max 0.000
_refine_ls_shift/su_mean 0.000
_refine_ls_structure_factor_coef Fsqd
_refine_ls_weighting_details 'calc w=1/[\s^2^(Fo^2^)+(0.024P)^2^] where P=(Fo^2^+2Fc^2^)/3'
_refine_ls_weighting_scheme calc
_refine_ls_wR_factor_gt 0.0632
_refine_ls_wR_factor_ref 0.0679
_reflns_number_gt 9280
_reflns_number_total 11081
_reflns_threshold_expression I>2\s(I)
_cod_data_source_file rz2233.cif
_cod_data_source_block I
_cod_original_cell_volume 2148.62(18)
_cod_original_sg_symbol_H-M 'P 21'
_cod_database_code 2219159
_cod_database_fobs_code 2219159

loop_
_symmetry_equiv_pos_as_xyz
'x, y, z'
'-x, y+1/2, -z'

loop_
_atom_site_type_symbol
_atom_site_label
_atom_site_fract_x
_atom_site_fract_y
_atom_site_fract_z
_atom_site_U_iso_or_equiv
_atom_site_adp_type
_atom_site_calc_flag
_atom_site_refinement_flags
_atom_site_occupancy
Zr Zr 0.21852(2) 0.025696(16) 0.24648(2) 0.01679(6) Uani d . 1
O O11 0.06724(19) -0.02645(12) 0.27759(17) 0.0217(5) Uani d . 1
O O12 0.16648(19) 0.14816(12) 0.23235(16) 0.0209(4) Uani d . 1
O O21 0.41628(18) 0.05315(12) 0.33466(16) 0.0220(5) Uani d . 1
O O22 0.2219(2) -0.07046(12) 0.14332(17) 0.0239(5) Uani d . 1
N N11 0.0281(2) 0.03706(14) 0.06275(19) 0.0177(5) Uani d D 1
H H11 0.023(3) -0.0137(12) 0.037(2) 0.021 Uiso d D 1
N N12 0.3180(2) -0.08819(15) 0.3763(2) 0.0204(5) Uani d D 1
H H12 0.252(2) -0.1231(16) 0.362(3) 0.025 Uiso d D 1
N N21 0.2823(2) 0.08477(16) 0.1011(2) 0.0192(5) Uani d D 1
H H21 0.283(3) 0.1366(11) 0.120(3) 0.023 Uiso d D 1
N N22 0.2551(2) 0.06397(15) 0.4425(2) 0.0197(5) Uani d D 1
H H22 0.334(2) 0.0871(17) 0.470(2) 0.024 Uiso d D 1
Cl Cl11 0.01552(7) -0.17386(5) 0.38480(6) 0.02992(19) Uani d . 1
Cl Cl12 0.09931(8) -0.14904(5) -0.08304(6) 0.03103(19) Uani d . 1
Cl Cl21 -0.45928(8) -0.16006(6) 0.02610(7) 0.0382(2) Uani d . 1
Cl Cl22 0.44983(8) -0.38479(5) 0.12259(7) 0.03275(19) Uani d . 1
Cl Cl31 0.85232(8) 0.22030(5) 0.29128(7) 0.0344(2) Uani d . 1
Cl Cl32 0.23253(9) 0.43591(5) 0.52203(8) 0.0388(2) Uani d . 1
Cl Cl41 0.60590(7) 0.12385(5) 0.55203(6) 0.02962(18) Uani d . 1
Cl Cl42 0.22922(8) 0.29830(5) 0.13700(7) 0.03235(19) Uani d . 1
C C11 -0.0509(3) -0.05738(18) 0.2207(2) 0.0195(6) Uani d . 1
C C12 0.2697(3) -0.14329(18) 0.1422(2) 0.0183(6) Uani d . 1
C C21 -0.0926(3) -0.12690(18) 0.2586(2) 0.0211(7) Uani d . 1
C C22 0.2245(3) -0.18855(18) 0.0405(2) 0.0210(6) Uani d . 1
C C31 -0.2177(3) -0.15817(19) 0.2006(2) 0.0246(7) Uani d . 1
H H31A -0.2445 -0.2046 0.2293 0.029 Uiso calc R 1
C C32 0.2770(3) -0.26272(18) 0.0334(2) 0.0208(6) Uani d . 1
H H32A 0.2453 -0.2922 -0.0371 0.025 Uiso calc R 1
C C41 -0.3018(3) -0.12093(19) 0.1011(3) 0.0244(7) Uani d . 1
C C42 0.3770(3) -0.29308(18) 0.1317(3) 0.0222(7) Uani d . 1
C C51 -0.2648(3) -0.05332(19) 0.0580(3) 0.0236(7) Uani d . 1
H H51A -0.3239 -0.0292 -0.0121 0.028 Uiso calc R 1
C C52 0.4222(3) -0.25144(18) 0.2346(3) 0.0214(7) Uani d . 1
H H52A 0.4900 -0.2739 0.3015 0.026 Uiso calc R 1
C C61 -0.1398(3) -0.02071(17) 0.1184(3) 0.0194(6) Uani d . 1
C C62 0.3691(3) -0.17704(18) 0.2409(2) 0.0198(6) Uani d . 1
C C71 -0.0945(3) 0.05371(17) 0.0772(3) 0.0210(7) Uani d . 1
H H71A -0.1637 0.0716 0.0025 0.025 Uiso calc R 1
H H71B -0.0788 0.0981 0.1338 0.025 Uiso calc R 1
C C72 0.4216(3) -0.12984(19) 0.3524(3) 0.0251(7) Uani d . 1
H H72A 0.4700 -0.1673 0.4169 0.030 Uiso calc R 1
H H72B 0.4843 -0.0887 0.3495 0.030 Uiso calc R 1
C C81 0.0454(3) 0.09205(19) -0.0218(2) 0.0214(7) Uani d . 1
H H81A 0.0416 0.1494 0.0024 0.026 Uiso calc R 1
C C82 0.3656(3) -0.06773(18) 0.5012(2) 0.0209(6) Uani d . 1
H H82A 0.4527 -0.0408 0.5260 0.025 Uiso calc R 1
C C91 -0.0596(3) 0.0805(2) -0.1450(2) 0.0300(8) Uani d . 1
H H91A -0.0592 0.0233 -0.1686 0.036 Uiso calc R 1
H H91B -0.1466 0.0921 -0.1466 0.036 Uiso calc R 1
C C92 0.3835(3) -0.1424(2) 0.5775(2) 0.0296(7) Uani d . 1
H H92A 0.4472 -0.1796 0.5678 0.036 Uiso calc R 1
H H92B 0.2990 -0.1714 0.5523 0.036 Uiso calc R 1
C C101 -0.0371(3) 0.1360(2) -0.2309(3) 0.0399(10) Uani d . 1
H H10A -0.1039 0.1250 -0.3099 0.048 Uiso calc R 1
H H10B -0.0459 0.1933 -0.2121 0.048 Uiso calc R 1
C C102 0.4318(4) -0.1200(2) 0.7053(3) 0.0346(8) Uani d . 1
H H10C 0.4367 -0.1695 0.7510 0.041 Uiso calc R 1
H H10D 0.5207 -0.0965 0.7333 0.041 Uiso calc R 1
C C111 0.0985(3) 0.1222(2) -0.2266(3) 0.0330(8) Uani d . 1
H H11A 0.1136 0.1607 -0.2794 0.040 Uiso calc R 1
H H11B 0.1042 0.0665 -0.2530 0.040 Uiso calc R 1
C C112 0.3401(3) -0.0589(2) 0.7229(3) 0.0343(8) Uani d . 1
H H11C 0.3760 -0.0421 0.8049 0.041 Uiso calc R 1
H H11D 0.2537 -0.0842 0.7030 0.041 Uiso calc R 1
C C121 0.2032(3) 0.1340(2) -0.1045(3) 0.0277(7) Uani d . 1
H H12A 0.2015 0.1909 -0.0803 0.033 Uiso calc R 1
H H12B 0.2903 0.1235 -0.1034 0.033 Uiso calc R 1
C C122 0.3248(3) 0.0153(2) 0.6464(2) 0.0268(7) Uani d . 1
H H12C 0.4107 0.0422 0.6702 0.032 Uiso calc R 1
H H12D 0.2643 0.0543 0.6577 0.032 Uiso calc R 1
C C131 0.1815(3) 0.07684(19) -0.0196(2) 0.0210(6) Uani d . 1
H H13A 0.1839 0.0199 -0.0455 0.025 Uiso calc R 1
C C132 0.2722(3) -0.00701(17) 0.5183(2) 0.0203(6) Uani d . 1
H H13B 0.1853 -0.0339 0.4953 0.024 Uiso calc R 1
C C141 0.4133(3) 0.05631(19) 0.1134(2) 0.0212(6) Uani d . 1
H H14A 0.4247 0.0699 0.0425 0.025 Uiso calc R 1
H H14B 0.4186 -0.0034 0.1227 0.025 Uiso calc R 1
C C142 0.1574(3) 0.12355(18) 0.4452(2) 0.0219(6) Uani d . 1
H H14C 0.1619 0.1267 0.5243 0.026 Uiso calc R 1
H H14D 0.0684 0.1054 0.3927 0.026 Uiso calc R 1
C C151 0.5211(3) 0.09539(18) 0.2165(2) 0.0190(6) Uani d . 1
C C152 0.1832(3) 0.20643(18) 0.4083(3) 0.0207(6) Uani d . 1
C C161 0.6252(3) 0.13470(18) 0.2066(3) 0.0231(7) Uani d . 1
H H16A 0.6290 0.1382 0.1336 0.028 Uiso calc R 1
C C162 0.1994(3) 0.27479(19) 0.4771(3) 0.0243(7) Uani d . 1
H H16B 0.1965 0.2701 0.5503 0.029 Uiso calc R 1
C C171 0.7234(3) 0.16867(18) 0.3034(3) 0.0227(7) Uani d . 1
C C172 0.2197(3) 0.34961(19) 0.4383(3) 0.0264(7) Uani d . 1
C C181 0.7206(3) 0.16425(18) 0.4112(3) 0.0214(6) Uani d . 1
H H18A 0.7894 0.1864 0.4777 0.026 Uiso calc R 1
C C182 0.2297(3) 0.35755(19) 0.3345(3) 0.0268(7) Uani d . 1
H H18B 0.2460 0.4090 0.3095 0.032 Uiso calc R 1
C C192 0.2155(3) 0.28884(19) 0.2676(2) 0.0226(7) Uani d . 1
C C191 0.6144(3) 0.12660(18) 0.4186(2) 0.0212(6) Uani d . 1
C C201 0.5142(3) 0.09082(17) 0.3237(2) 0.0185(6) Uani d . 1
C C202 0.1886(3) 0.21253(18) 0.3006(2) 0.0185(6) Uani d . 1

loop_
_atom_site_aniso_label
_atom_site_aniso_U_11
_atom_site_aniso_U_22
_atom_site_aniso_U_33
_atom_site_aniso_U_12
_atom_site_aniso_U_13
_atom_site_aniso_U_23
Zr 0.01607(13) 0.01881(13) 0.01375(12) -0.00159(13) 0.00449(10) -0.00096(13)
O11 0.0170(11) 0.0270(12) 0.0191(11) -0.0034(9) 0.0057(9) 0.0011(9)
O12 0.0244(11) 0.0181(11) 0.0202(11) -0.0019(9) 0.0092(9) -0.0017(9)
O21 0.0191(11) 0.0292(12) 0.0160(10) -0.0038(9) 0.0056(9) -0.0015(8)
O22 0.0262(11) 0.0224(11) 0.0169(10) 0.0033(9) 0.0030(9) -0.0027(9)
N11 0.0180(11) 0.0157(14) 0.0185(12) -0.0003(10) 0.0067(9) -0.0002(10)
N12 0.0198(13) 0.0215(13) 0.0160(13) -0.0021(10) 0.0035(11) -0.0017(10)
N21 0.0180(13) 0.0216(13) 0.0164(12) -0.0008(11) 0.0057(10) -0.0019(11)
N22 0.0189(13) 0.0218(14) 0.0188(13) -0.0046(10) 0.0082(11) -0.0023(11)
Cl11 0.0262(4) 0.0322(4) 0.0247(4) -0.0048(3) 0.0040(3) 0.0092(3)
Cl12 0.0278(4) 0.0327(4) 0.0206(4) 0.0081(3) -0.0017(3) -0.0056(3)
Cl21 0.0245(4) 0.0513(6) 0.0302(5) -0.0175(4) 0.0028(3) 0.0061(4)
Cl22 0.0401(5) 0.0262(4) 0.0280(4) 0.0121(4) 0.0103(4) 0.0001(3)
Cl31 0.0229(4) 0.0460(5) 0.0328(5) -0.0120(4) 0.0101(4) 0.0010(4)
Cl32 0.0415(5) 0.0266(4) 0.0482(6) -0.0051(4) 0.0188(4) -0.0158(4)
Cl41 0.0254(4) 0.0451(5) 0.0175(4) -0.0067(4) 0.0080(3) -0.0077(3)
Cl42 0.0419(5) 0.0283(4) 0.0325(5) -0.0046(4) 0.0211(4) 0.0028(4)
C11 0.0208(15) 0.0200(15) 0.0180(15) -0.0033(12) 0.0084(13) -0.0026(12)
C12 0.0173(15) 0.0204(15) 0.0171(14) 0.0018(12) 0.0071(12) -0.0005(12)
C21 0.0202(16) 0.0260(17) 0.0158(15) 0.0001(13) 0.0061(13) 0.0016(12)
C22 0.0155(14) 0.0275(17) 0.0167(15) 0.0010(12) 0.0035(12) 0.0018(13)
C31 0.0308(17) 0.0248(17) 0.0210(16) -0.0056(14) 0.0136(14) -0.0018(13)
C32 0.0219(16) 0.0215(16) 0.0193(15) -0.0026(13) 0.0088(13) -0.0046(13)
C41 0.0187(16) 0.0303(18) 0.0216(16) -0.0068(13) 0.0058(13) -0.0044(14)
C42 0.0241(16) 0.0194(16) 0.0245(16) 0.0040(13) 0.0116(14) 0.0026(13)
C51 0.0192(15) 0.0298(18) 0.0200(15) -0.0005(13) 0.0065(13) 0.0001(13)
C52 0.0204(16) 0.0249(16) 0.0168(15) -0.0010(13) 0.0056(13) 0.0034(13)
C61 0.0194(15) 0.0190(16) 0.0209(16) -0.0006(12) 0.0094(13) -0.0004(12)
C62 0.0193(15) 0.0219(16) 0.0168(14) 0.0003(12) 0.0062(12) -0.0001(12)
C71 0.0157(15) 0.0219(16) 0.0217(15) 0.0018(12) 0.0040(12) 0.0011(12)
C72 0.0230(17) 0.0247(17) 0.0228(16) 0.0042(13) 0.0048(13) -0.0010(13)
C81 0.0172(15) 0.0286(17) 0.0170(15) -0.0004(12) 0.0059(12) 0.0037(13)
C82 0.0225(16) 0.0240(16) 0.0130(14) -0.0012(13) 0.0043(12) -0.0006(13)
C91 0.0165(16) 0.050(2) 0.0180(16) 0.0031(15) 0.0020(13) 0.0077(15)
C92 0.039(2) 0.0280(18) 0.0163(16) 0.0026(15) 0.0064(14) 0.0046(14)
C101 0.0252(18) 0.070(3) 0.0229(18) 0.0049(18) 0.0084(15) 0.0179(18)
C102 0.041(2) 0.038(2) 0.0208(17) 0.0012(16) 0.0091(16) 0.0085(15)
C111 0.0260(18) 0.053(2) 0.0192(17) -0.0008(17) 0.0081(14) 0.0090(16)
C112 0.041(2) 0.043(2) 0.0170(16) 0.0005(17) 0.0095(15) 0.0035(15)
C121 0.0235(17) 0.038(2) 0.0206(16) -0.0022(14) 0.0083(13) 0.0055(14)
C122 0.0312(16) 0.0317(19) 0.0149(14) -0.0029(15) 0.0071(12) -0.0014(14)
C131 0.0178(15) 0.0281(17) 0.0148(14) -0.0023(13) 0.0045(12) -0.0008(13)
C132 0.0234(16) 0.0210(15) 0.0159(15) -0.0027(12) 0.0077(13) 0.0019(12)
C141 0.0159(14) 0.0341(17) 0.0132(14) -0.0016(12) 0.0056(12) -0.0017(12)
C142 0.0239(16) 0.0243(16) 0.0184(15) -0.0001(13) 0.0098(13) -0.0018(13)
C151 0.0134(14) 0.0244(16) 0.0174(15) -0.0006(12) 0.0045(12) -0.0008(12)
C152 0.0161(15) 0.0218(16) 0.0239(16) -0.0006(12) 0.0080(13) -0.0001(13)
C161 0.0215(16) 0.0302(18) 0.0183(15) 0.0023(13) 0.0089(13) 0.0006(13)
C162 0.0191(16) 0.0272(18) 0.0264(17) 0.0005(13) 0.0094(14) -0.0031(14)
C171 0.0162(15) 0.0236(17) 0.0272(17) -0.0042(13) 0.0081(13) 0.0016(13)
C172 0.0202(16) 0.0270(17) 0.0290(17) -0.0016(14) 0.0072(13) -0.0102(14)
C181 0.0178(15) 0.0208(15) 0.0203(15) -0.0005(12) 0.0026(12) -0.0021(13)
C182 0.0228(16) 0.0199(16) 0.0354(19) -0.0052(13) 0.0099(14) -0.0017(14)
C192 0.0194(15) 0.0270(17) 0.0219(16) -0.0008(13) 0.0089(13) 0.0014(13)
C191 0.0232(16) 0.0226(16) 0.0169(14) 0.0013(13) 0.0075(12) 0.0015(13)
C201 0.0161(15) 0.0189(15) 0.0195(15) 0.0022(12) 0.0064(12) 0.0012(12)
C202 0.0124(14) 0.0207(16) 0.0196(15) -0.0014(12) 0.0039(12) -0.0015(12)

loop_
_atom_type_symbol
_atom_type_description
_atom_type_scat_dispersion_real
_atom_type_scat_dispersion_imag
_atom_type_scat_source
C C 0.0033 0.0016 'International Tables Vol C Tables 4.2.6.8 and 6.1.1.4'
H H 0.0000 0.0000 'International Tables Vol C Tables 4.2.6.8 and 6.1.1.4'
N N 0.0061 0.0033 'International Tables Vol C Tables 4.2.6.8 and 6.1.1.4'
O O 0.0106 0.0060 'International Tables Vol C Tables 4.2.6.8 and 6.1.1.4'
Cl Cl 0.1484 0.1585 'International Tables Vol C Tables 4.2.6.8 and 6.1.1.4'
Zr Zr -2.9673 0.5597 'International Tables Vol C Tables 4.2.6.8 and 6.1.1.4'

loop_
_geom_angle_atom_site_label_1
_geom_angle_atom_site_label_2
_geom_angle_atom_site_label_3
_geom_angle
_geom_angle_publ_flag
O22 Zr O21 102.13(8) y
O22 Zr O11 92.19(8) y
O21 Zr O11 139.47(8) y
O22 Zr O12 139.85(8) y
O21 Zr O12 91.98(8) y
O11 Zr O12 101.11(8) y
O22 Zr N11 71.96(8) ?
O21 Zr N11 144.73(8) ?
O11 Zr N11 75.75(7) ?
O12 Zr N11 74.93(8) ?
O22 Zr N22 143.96(8) ?
O21 Zr N22 72.90(8) ?
O11 Zr N22 73.39(8) ?
O12 Zr N22 76.09(8) ?
N11 Zr N22 132.04(8) ?
O22 Zr N12 73.55(8) ?
O21 Zr N12 73.57(8) ?
O11 Zr N12 74.61(8) ?
O12 Zr N12 146.50(8) ?
N11 Zr N12 132.94(8) ?
N22 Zr N12 70.83(8) y
O22 Zr N21 74.65(8) ?
O21 Zr N21 74.74(8) ?
O11 Zr N21 145.76(8) ?
O12 Zr N21 73.20(8) ?
N11 Zr N21 70.16(8) y
N22 Zr N21 133.95(8) ?
N12 Zr N21 128.39(8) ?
C11 O11 Zr 140.16(18) ?
C202 O12 Zr 138.32(18) ?
C201 O21 Zr 142.74(18) ?
C12 O22 Zr 145.11(18) ?
C81 N11 C71 112.7(2) ?
C81 N11 Zr 114.59(16) ?
C71 N11 Zr 112.57(16) ?
C81 N11 H11 109(2) ?
C71 N11 H11 107(2) ?
Zr N11 H11 100.3(19) ?
C82 N12 C72 111.1(2) ?
C82 N12 Zr 114.07(18) ?
C72 N12 Zr 113.07(18) ?
C82 N12 H12 105(2) ?
C72 N12 H12 109(2) ?
Zr N12 H12 105(2) ?
C131 N21 C141 112.0(2) ?
C131 N21 Zr 114.14(17) ?
C141 N21 Zr 112.61(17) ?
C131 N21 H21 106(2) ?
C141 N21 H21 112(2) ?
Zr N21 H21 99(2) ?
C132 N22 C142 113.8(2) ?
C132 N22 Zr 112.64(17) ?
C142 N22 Zr 112.62(17) ?
C132 N22 H22 104(2) ?
C142 N22 H22 110(2) ?
Zr N22 H22 103.1(19) ?
O11 C11 C21 122.1(3) ?
O11 C11 C61 120.4(3) ?
C21 C11 C61 117.5(3) ?
O22 C12 C22 120.4(2) ?
O22 C12 C62 121.9(3) ?
C22 C12 C62 117.8(3) ?
C31 C21 C11 122.2(3) ?
C31 C21 Cl11 119.3(2) ?
C11 C21 Cl11 118.5(2) ?
C32 C22 C12 122.4(3) ?
C32 C22 Cl12 118.7(2) ?
C12 C22 Cl12 118.9(2) ?
C41 C31 C21 118.8(3) ?
C41 C31 H31A 120.6 ?
C21 C31 H31A 120.6 ?
C22 C32 C42 118.1(3) ?
C22 C32 H32A 120.9 ?
C42 C32 H32A 120.9 ?
C31 C41 C51 121.5(3) ?
C31 C41 Cl21 119.4(2) ?
C51 C41 Cl21 119.0(2) ?
C52 C42 C32 121.3(3) ?
C52 C42 Cl22 119.9(2) ?
C32 C42 Cl22 118.7(2) ?
C41 C51 C61 119.5(3) ?
C41 C51 H51A 120.3 ?
C61 C51 H51A 120.3 ?
C42 C52 C62 120.1(3) ?
C42 C52 H52A 119.9 ?
C62 C52 H52A 119.9 ?
C51 C61 C11 120.5(3) ?
C51 C61 C71 122.1(3) ?
C11 C61 C71 117.4(3) ?
C52 C62 C12 120.2(3) ?
C52 C62 C72 120.3(3) ?
C12 C62 C72 119.5(3) ?
N11 C71 C61 111.0(2) ?
N11 C71 H71A 109.4 ?
C61 C71 H71A 109.4 ?
N11 C71 H71B 109.4 ?
C61 C71 H71B 109.4 ?
H71A C71 H71B 108.0 ?
N12 C72 C62 113.5(2) ?
N12 C72 H72A 108.9 ?
C62 C72 H72A 108.9 ?
N12 C72 H72B 108.9 ?
C62 C72 H72B 108.9 ?
H72A C72 H72B 107.7 ?
N11 C81 C91 112.9(2) ?
N11 C81 C131 108.6(2) ?
C91 C81 C131 109.5(2) ?
N11 C81 H81A 108.6 ?
C91 C81 H81A 108.6 ?
C131 C81 H81A 108.6 ?
N12 C82 C92 113.0(2) ?
N12 C82 C132 109.7(2) ?
C92 C82 C132 110.5(2) ?
N12 C82 H82A 107.8 ?
C92 C82 H82A 107.8 ?
C132 C82 H82A 107.8 ?
C101 C91 C81 111.9(3) ?
C101 C91 H91A 109.2 ?
C81 C91 H91A 109.2 ?
C101 C91 H91B 109.2 ?
C81 C91 H91B 109.2 ?
H91A C91 H91B 107.9 ?
C82 C92 C102 112.1(3) ?
C82 C92 H92A 109.2 ?
C102 C92 H92A 109.2 ?
C82 C92 H92B 109.2 ?
C102 C92 H92B 109.2 ?
H92A C92 H92B 107.9 ?
C111 C101 C91 110.4(3) ?
C111 C101 H10A 109.6 ?
C91 C101 H10A 109.6 ?
C111 C101 H10B 109.6 ?
C91 C101 H10B 109.6 ?
H10A C101 H10B 108.1 ?
C112 C102 C92 110.7(3) ?
C112 C102 H10C 109.5 ?
C92 C102 H10C 109.5 ?
C112 C102 H10D 109.5 ?
C92 C102 H10D 109.5 ?
H10C C102 H10D 108.1 ?
C101 C111 C121 110.8(3) ?
C101 C111 H11A 109.5 ?
C121 C111 H11A 109.5 ?
C101 C111 H11B 109.5 ?
C121 C111 H11B 109.5 ?
H11A C111 H11B 108.1 ?
C102 C112 C122 109.8(3) ?
C102 C112 H11C 109.7 ?
C122 C112 H11C 109.7 ?
C102 C112 H11D 109.7 ?
C122 C112 H11D 109.7 ?
H11C C112 H11D 108.2 ?
C111 C121 C131 111.1(3) ?
C111 C121 H12A 109.4 ?
C131 C121 H12A 109.4 ?
C111 C121 H12B 109.4 ?
C131 C121 H12B 109.4 ?
H12A C121 H12B 108.0 ?
C112 C122 C132 112.3(3) ?
C112 C122 H12C 109.2 ?
C132 C122 H12C 109.2 ?
C112 C122 H12D 109.2 ?
C132 C122 H12D 109.2 ?
H12C C122 H12D 107.9 ?
N21 C131 C121 113.5(2) ?
N21 C131 C81 109.1(2) ?
C121 C131 C81 109.8(2) ?
N21 C131 H13A 108.1 ?
C121 C131 H13A 108.1 ?
C81 C131 H13A 108.1 ?
N22 C132 C122 113.2(2) ?
N22 C132 C82 109.5(2) ?
C122 C132 C82 109.0(2) ?
N22 C132 H13B 108.3 ?
C122 C132 H13B 108.3 ?
C82 C132 H13B 108.3 ?
N21 C141 C151 110.9(2) ?
N21 C141 H14A 109.5 ?
C151 C141 H14A 109.5 ?
N21 C141 H14B 109.5 ?
C151 C141 H14B 109.5 ?
H14A C141 H14B 108.0 ?
N22 C142 C152 110.5(2) ?
N22 C142 H14C 109.5 ?
C152 C142 H14C 109.5 ?
N22 C142 H14D 109.5 ?
C152 C142 H14D 109.5 ?
H14C C142 H14D 108.1 ?
C161 C151 C201 120.3(3) ?
C161 C151 C141 121.4(3) ?
C201 C151 C141 118.3(3) ?
C162 C152 C202 120.7(3) ?
C162 C152 C142 121.8(3) ?
C202 C152 C142 117.5(3) ?
C171 C161 C151 119.8(3) ?
C171 C161 H16A 120.1 ?
C151 C161 H16A 120.1 ?
C172 C162 C152 119.6(3) ?
C172 C162 H16B 120.2 ?
C152 C162 H16B 120.2 ?
C161 C171 C181 121.3(3) ?
C161 C171 Cl31 120.2(2) ?
C181 C171 Cl31 118.5(2) ?
C182 C172 C162 121.3(3) ?
C182 C172 Cl32 119.3(3) ?
C162 C172 Cl32 119.4(2) ?
C191 C181 C171 117.9(3) ?
C191 C181 H18A 121.1 ?
C171 C181 H18A 121.1 ?
C172 C182 C192 118.5(3) ?
C172 C182 H18B 120.7 ?
C192 C182 H18B 120.7 ?
C182 C192 C202 122.3(3) ?
C182 C192 Cl42 118.8(2) ?
C202 C192 Cl42 118.9(2) ?
C181 C191 C201 122.7(3) ?
C181 C191 Cl41 118.6(2) ?
C201 C191 Cl41 118.7(2) ?
O21 C201 C191 121.1(3) ?
O21 C201 C151 121.0(3) ?
C191 C201 C151 117.9(3) ?
O12 C202 C192 121.8(3) ?
O12 C202 C152 120.7(3) ?
C192 C202 C152 117.5(3) ?

loop_
_geom_bond_atom_site_label_1
_geom_bond_atom_site_label_2
_geom_bond_distance
_geom_bond_publ_flag
Zr O22 2.070(2) y
Zr O21 2.0819(19) y
Zr O11 2.088(2) y
Zr O12 2.089(2) y
Zr N11 2.433(2) y
Zr N22 2.439(2) y
Zr N12 2.443(2) y
Zr N21 2.451(2) y
O11 C11 1.322(3) ?
O12 C202 1.328(3) ?
O21 C201 1.323(3) ?
O22 C12 1.318(3) ?
N11 C81 1.482(3) ?
N11 C71 1.492(4) ?
N11 H11 0.892(17) ?
N12 C82 1.491(4) ?
N12 C72 1.491(4) ?
N12 H12 0.900(17) ?
N21 C131 1.487(3) ?
N21 C141 1.492(4) ?
N21 H21 0.885(17) ?
N22 C132 1.478(4) ?
N22 C142 1.486(4) ?
N22 H22 0.896(17) ?
Cl11 C21 1.741(3) ?
Cl12 C22 1.742(3) ?
Cl21 C41 1.749(3) ?
Cl22 C42 1.746(3) ?
Cl31 C171 1.743(3) ?
Cl32 C172 1.748(3) ?
Cl41 C191 1.744(3) ?
Cl42 C192 1.742(3) ?
C11 C21 1.399(4) ?
C11 C61 1.406(4) ?
C12 C22 1.395(4) ?
C12 C62 1.403(4) ?
C21 C31 1.388(4) ?
C22 C32 1.377(4) ?
C31 C41 1.371(4) ?
C31 H31A 0.9500 ?
C32 C42 1.382(4) ?
C32 H32A 0.9500 ?
C41 C51 1.381(4) ?
C42 C52 1.376(4) ?
C51 C61 1.399(4) ?
C51 H51A 0.9500 ?
C52 C62 1.381(4) ?
C52 H52A 0.9500 ?
C61 C71 1.505(4) ?
C62 C72 1.507(4) ?
C71 H71A 0.9900 ?
C71 H71B 0.9900 ?
C72 H72A 0.9900 ?
C72 H72B 0.9900 ?
C81 C91 1.533(4) ?
C81 C131 1.541(4) ?
C81 H81A 1.0000 ?
C82 C92 1.529(4) ?
C82 C132 1.532(4) ?
C82 H82A 1.0000 ?
C91 C101 1.527(4) ?
C91 H91A 0.9900 ?
C91 H91B 0.9900 ?
C92 C102 1.531(4) ?
C92 H92A 0.9900 ?
C92 H92B 0.9900 ?
C101 C111 1.521(4) ?
C101 H10A 0.9900 ?
C101 H10B 0.9900 ?
C102 C112 1.524(5) ?
C102 H10C 0.9900 ?
C102 H10D 0.9900 ?
C111 C121 1.521(4) ?
C111 H11A 0.9900 ?
C111 H11B 0.9900 ?
C112 C122 1.528(4) ?
C112 H11C 0.9900 ?
C112 H11D 0.9900 ?
C121 C131 1.529(4) ?
C121 H12A 0.9900 ?
C121 H12B 0.9900 ?
C122 C132 1.530(4) ?
C122 H12C 0.9900 ?
C122 H12D 0.9900 ?
C131 H13A 1.0000 ?
C132 H13B 1.0000 ?
C141 C151 1.511(4) ?
C141 H14A 0.9900 ?
C141 H14B 0.9900 ?
C142 C152 1.512(4) ?
C142 H14C 0.9900 ?
C142 H14D 0.9900 ?
C151 C161 1.391(4) ?
C151 C201 1.403(4) ?
C152 C162 1.392(4) ?
C152 C202 1.403(4) ?
C161 C171 1.385(4) ?
C161 H16A 0.9500 ?
C162 C172 1.383(4) ?
C162 H16B 0.9500 ?
C171 C181 1.389(4) ?
C172 C182 1.379(4) ?
C181 C191 1.385(4) ?
C181 H18A 0.9500 ?
C182 C192 1.386(4) ?
C182 H18B 0.9500 ?
C192 C202 1.399(4) ?
C191 C201 1.393(4) ?

loop_
_geom_hbond_atom_site_label_D
_geom_hbond_atom_site_label_H
_geom_hbond_atom_site_label_A
_geom_hbond_site_symmetry_A
_geom_hbond_distance_DH
_geom_hbond_distance_HA
_geom_hbond_distance_DA
_geom_hbond_angle_DHA
N11 H11 O22 . 0.89(2) 2.28(3) 2.662(3) 105.7(18)
N21 H21 O12 . 0.89(2) 2.32(4) 2.722(4) 108(2)
N21 H21 Cl42 . 0.89(2) 2.76(2) 3.631(3) 166.8(16)
N22 H22 O21 . 0.89(2) 2.34(3) 2.701(4) 104.1(18)
C72 H72B O21 . 0.99 2.44 3.024(4) 116.9
C132 H13B O11 . 1.00 2.53 2.987(3) 107.6
C141 H14B O22 . 0.99 2.58 3.137(4) 115.2
C51 H51A Cl22 2_555 0.95 2.83 3.654(3) 146.0
C122 H12C Cl22 2_656 0.99 2.72 3.402(3) 126.1

loop_
_geom_torsion_atom_site_label_1
_geom_torsion_atom_site_label_2
_geom_torsion_atom_site_label_3
_geom_torsion_atom_site_label_4
_geom_torsion
O22 Zr O11 C11 -52.3(3)
O21 Zr O11 C11 -163.9(3)
O12 Zr O11 C11 89.6(3)
N11 Zr O11 C11 18.5(3)
N22 Zr O11 C11 161.3(3)
N12 Zr O11 C11 -124.6(3)
N21 Zr O11 C11 13.2(4)
O22 Zr O12 C202 -162.5(2)
O21 Zr O12 C202 -50.9(3)
O11 Zr O12 C202 90.5(3)
N11 Zr O12 C202 162.3(3)
N22 Zr O12 C202 20.9(3)
N12 Zr O12 C202 11.6(3)
N21 Zr O12 C202 -124.3(3)
O22 Zr O21 C201 79.1(3)
O11 Zr O21 C201 -172.8(3)
O12 Zr O21 C201 -63.0(3)
N11 Zr O21 C201 3.3(4)
N22 Zr O21 C201 -137.8(3)
N12 Zr O21 C201 147.7(3)
N21 Zr O21 C201 8.9(3)
O21 Zr O22 C12 55.4(3)
O11 Zr O22 C12 -86.4(3)
O12 Zr O22 C12 163.4(3)
N11 Zr O22 C12 -160.7(3)
N22 Zr O22 C12 -22.1(4)
N12 Zr O22 C12 -13.2(3)
N21 Zr O22 C12 125.7(3)
O22 Zr N11 C81 -96.17(19)
O21 Zr N11 C81 -10.6(3)
O11 Zr N11 C81 166.7(2)
O12 Zr N11 C81 60.78(18)
N22 Zr N11 C81 115.47(19)
N12 Zr N11 C81 -140.93(18)
N21 Zr N11 C81 -16.45(18)
O22 Zr N11 C71 133.25(19)
O21 Zr N11 C71 -141.21(17)
O11 Zr N11 C71 36.12(17)
O12 Zr N11 C71 -69.80(18)
N22 Zr N11 C71 -15.1(2)
N12 Zr N11 C71 88.5(2)
N21 Zr N11 C71 -147.0(2)
O22 Zr N12 C82 175.8(2)
O21 Zr N12 C82 67.38(19)
O11 Zr N12 C82 -87.2(2)
O12 Zr N12 C82 -0.3(3)
N11 Zr N12 C82 -139.96(18)
N22 Zr N12 C82 -9.79(18)
N21 Zr N12 C82 121.66(19)
O22 Zr N12 C72 47.57(18)
O21 Zr N12 C72 -60.81(18)
O11 Zr N12 C72 144.6(2)
O12 Zr N12 C72 -128.47(19)
N11 Zr N12 C72 91.8(2)
N22 Zr N12 C72 -138.0(2)
N21 Zr N12 C72 -6.5(2)
O22 Zr N21 C131 62.43(19)
O21 Zr N21 C131 169.9(2)
O11 Zr N21 C131 -8.1(3)
O12 Zr N21 C131 -93.19(19)
N11 Zr N21 C131 -13.55(18)
N22 Zr N21 C131 -143.41(18)
N12 Zr N21 C131 116.11(19)
O22 Zr N21 C141 -66.70(18)
O21 Zr N21 C141 40.80(18)
O11 Zr N21 C141 -137.25(18)
O12 Zr N21 C141 137.68(19)
N11 Zr N21 C141 -142.7(2)
N22 Zr N21 C141 87.5(2)
N12 Zr N21 C141 -13.0(2)
O22 Zr N22 C132 -10.3(3)
O21 Zr N22 C132 -97.45(19)
O11 Zr N22 C132 59.71(18)
O12 Zr N22 C132 166.0(2)
N11 Zr N22 C132 111.77(19)
N12 Zr N22 C132 -19.36(18)
N21 Zr N22 C132 -144.68(18)
O22 Zr N22 C142 -140.67(18)
O21 Zr N22 C142 132.15(19)
O11 Zr N22 C142 -70.68(18)
O12 Zr N22 C142 35.64(18)
N11 Zr N22 C142 -18.6(2)
N12 Zr N22 C142 -149.8(2)
N21 Zr N22 C142 84.9(2)
Zr O11 C11 C21 139.5(3)
Zr O11 C11 C61 -40.5(4)
Zr O22 C12 C22 172.4(2)
Zr O22 C12 C62 -9.4(5)
O11 C11 C21 C31 178.3(3)
C61 C11 C21 C31 -1.8(4)
O11 C11 C21 Cl11 -0.1(4)
C61 C11 C21 Cl11 179.8(2)
O22 C12 C22 C32 176.0(3)
C62 C12 C22 C32 -2.3(4)
O22 C12 C22 Cl12 -2.8(4)
C62 C12 C22 Cl12 179.0(2)
C11 C21 C31 C41 1.9(5)
Cl11 C21 C31 C41 -179.7(2)
C12 C22 C32 C42 0.7(4)
Cl12 C22 C32 C42 179.4(2)
C21 C31 C41 C51 -0.2(5)
C21 C31 C41 Cl21 179.4(2)
C22 C32 C42 C52 1.1(4)
C22 C32 C42 Cl22 -177.0(2)
C31 C41 C51 C61 -1.5(5)
Cl21 C41 C51 C61 178.9(2)
C32 C42 C52 C62 -1.1(5)
Cl22 C42 C52 C62 176.9(2)
C41 C51 C61 C11 1.6(4)
C41 C51 C61 C71 -178.9(3)
O11 C11 C61 C51 180.0(3)
C21 C11 C61 C51 0.0(4)
O11 C11 C61 C71 0.4(4)
C21 C11 C61 C71 -179.6(3)
C42 C52 C62 C12 -0.5(4)
C42 C52 C62 C72 -177.7(3)
O22 C12 C62 C52 -176.0(3)
C22 C12 C62 C52 2.1(4)
O22 C12 C62 C72 1.2(4)
C22 C12 C62 C72 179.4(3)
C81 N11 C71 C61 155.0(2)
Zr N11 C71 C61 -73.5(2)
C51 C61 C71 N11 -123.8(3)
C11 C61 C71 N11 55.7(3)
C82 N12 C72 C62 160.1(2)
Zr N12 C72 C62 -70.2(3)
C52 C62 C72 N12 -140.9(3)
C12 C62 C72 N12 41.9(4)
C71 N11 C81 C91 -65.0(3)
Zr N11 C81 C91 164.5(2)
C71 N11 C81 C131 173.3(2)
Zr N11 C81 C131 42.8(3)
C72 N12 C82 C92 -70.5(3)
Zr N12 C82 C92 160.3(2)
C72 N12 C82 C132 165.7(2)
Zr N12 C82 C132 36.5(3)
N11 C81 C91 C101 -178.2(3)
C131 C81 C91 C101 -57.1(4)
N12 C82 C92 C102 -179.7(3)
C132 C82 C92 C102 -56.3(4)
C81 C91 C101 C111 56.4(4)
C82 C92 C102 C112 55.6(4)
C91 C101 C111 C121 -55.9(4)
C92 C102 C112 C122 -55.3(4)
C101 C111 C121 C131 57.8(4)
C102 C112 C122 C132 58.2(4)
C141 N21 C131 C121 -67.6(3)
Zr N21 C131 C121 163.0(2)
C141 N21 C131 C81 169.6(2)
Zr N21 C131 C81 40.2(3)
C111 C121 C131 N21 179.1(3)
C111 C121 C131 C81 -58.4(3)
N11 C81 C131 N21 -53.9(3)
C91 C81 C131 N21 -177.7(2)
N11 C81 C131 C121 -179.0(2)
C91 C81 C131 C121 57.3(3)
C142 N22 C132 C122 -63.0(3)
Zr N22 C132 C122 167.24(19)
C142 N22 C132 C82 175.2(2)
Zr N22 C132 C82 45.4(3)
C112 C122 C132 N22 179.3(3)
C112 C122 C132 C82 -58.5(3)
N12 C82 C132 N22 -53.9(3)
C92 C82 C132 N22 -179.2(2)
N12 C82 C132 C122 -178.3(2)
C92 C82 C132 C122 56.5(3)
C131 N21 C141 C151 156.1(2)
Zr N21 C141 C151 -73.7(3)
C132 N22 C142 C152 156.8(2)
Zr N22 C142 C152 -73.4(2)
N21 C141 C151 C161 -128.1(3)
N21 C141 C151 C201 52.3(4)
N22 C142 C152 C162 -125.4(3)
N22 C142 C152 C202 55.4(3)
C201 C151 C161 C171 0.7(4)
C141 C151 C161 C171 -178.9(3)
C202 C152 C162 C172 0.7(4)
C142 C152 C162 C172 -178.5(3)
C151 C161 C171 C181 0.2(5)
C151 C161 C171 Cl31 -178.4(2)
C152 C162 C172 C182 -2.7(5)
C152 C162 C172 Cl32 177.1(2)
C161 C171 C181 C191 -1.7(5)
Cl31 C171 C181 C191 176.8(2)
C162 C172 C182 C192 1.7(4)
Cl32 C172 C182 C192 -178.1(2)
C172 C182 C192 C202 1.5(4)
C172 C182 C192 Cl42 -179.5(2)
C171 C181 C191 C201 2.5(4)
C171 C181 C191 Cl41 -177.6(2)
Zr O21 C201 C191 149.1(2)
Zr O21 C201 C151 -31.4(5)
C181 C191 C201 O21 177.9(3)
Cl41 C191 C201 O21 -2.1(4)
C181 C191 C201 C151 -1.6(4)
Cl41 C191 C201 C151 178.4(2)
C161 C151 C201 O21 -179.5(3)
C141 C151 C201 O21 0.2(4)
C161 C151 C201 C191 0.0(4)
C141 C151 C201 C191 179.6(3)
Zr O12 C202 C192 137.0(2)
Zr O12 C202 C152 -44.3(4)
C182 C192 C202 O12 175.4(3)
Cl42 C192 C202 O12 -3.6(4)
C182 C192 C202 C152 -3.4(4)
Cl42 C192 C202 C152 177.6(2)
C162 C152 C202 O12 -176.5(3)
C142 C152 C202 O12 2.7(4)
C162 C152 C202 C192 2.3(4)
C142 C152 C202 C192 -178.5(3)
